data_4307660
loop_
_publ_author_name
'Violaine Cou\'e'
'R\'emi Dessapt'
'Martine Bujoli-Doeuff'
'Michel Evain'
'St\'ephane Jobic'

_publ_contact_author_address
; Institut des Mat\'eriaux Jean Rouxel
  2 rue de la Houssini\`ere
  BP 32229
  44322 NANTES CEDEX 3
  FRANCE
;
_publ_contact_author_email Stephane.Jobic@cnrs-imn.fr
_publ_contact_author_fax '(33) 2 40 37 39 95'
_publ_contact_author_name 'Jobic, St\'ephane'
_publ_contact_author_phone '(33) 2 40 37 39 22'
_publ_section_title
;
Synthesis, Characterization, and Photochromic Properties of Hybrid
Organic-Inorganic Materials Based on Molybdate, DABCO, and Piperazine
;
_journal_name_full 'Inorganic Chemistry'
_journal_page_first 2824
_journal_page_last 2835
_journal_paper_doi 10.1021/ic0621502
_journal_volume 46
_journal_year 2007
_chemical_formula_moiety 'Mo7 O24, 3(C6 H14 N2), 4(O H2)'
_chemical_formula_sum 'C18 H50 Mo7 N6 O28'
_chemical_formula_weight 1470.2
_chemical_name_systematic ' ?'
_space_group_IT_number 9
_symmetry_cell_setting monoclinic
_symmetry_space_group_name_Hall 'C -2yc'
_symmetry_space_group_name_H-M 'C 1 c 1'
_cell_angle_alpha 90
_cell_angle_beta 93.0850(11)
_cell_angle_gamma 90
_cell_formula_units_Z 4
_cell_length_a 17.064(4)
_cell_length_b 15.3018(3)
_cell_length_c 15.3674(4)
_cell_measurement_temperature 120
_cell_volume 4006.8(9)
_computing_publication_material '(Jana2000; Petricek and Dusek, 2000)'
_computing_structure_refinement '(Jana2000; Petricek and Dusek, 2000)'
_diffrn_ambient_temperature 120
_diffrn_measured_fraction_theta_full 0.98
_diffrn_measurement_device_type 'Nonius CCD'
_diffrn_radiation_type 'Mo K\a'
_diffrn_radiation_wavelength 0.71069
_diffrn_reflns_av_R_equivalents 0.0236
_diffrn_reflns_av_sigmaI/netI 0.0242
_diffrn_reflns_limit_h_max 29
_diffrn_reflns_limit_h_min -26
_diffrn_reflns_limit_k_max 25
_diffrn_reflns_limit_k_min -21
_diffrn_reflns_limit_l_max 26
_diffrn_reflns_limit_l_min -23
_diffrn_reflns_number 37496
_diffrn_reflns_theta_full 37.48
_diffrn_reflns_theta_max 37.48
_diffrn_reflns_theta_min 6.48
_exptl_absorpt_coefficient_mu 2.22
_exptl_absorpt_correction_T_max 0.706
_exptl_absorpt_correction_T_min 0.614
_exptl_absorpt_correction_type gaussian
_exptl_absorpt_process_details '(Jana2000; Petricek, Dusek & Palatinus, 2000)'
_exptl_crystal_colour colorless
_exptl_crystal_density_diffrn 2.4364
_exptl_crystal_description block
_exptl_crystal_F_000 2840
_exptl_crystal_size_max 0.32
_exptl_crystal_size_mid 0.26
_exptl_crystal_size_min 0.18
_refine_diff_density_max 3.17
_refine_diff_density_min -2.04
_refine_ls_extinction_method none
_refine_ls_goodness_of_fit_gt 2.41
_refine_ls_goodness_of_fit_ref 2.50
_refine_ls_hydrogen_treatment constr
_refine_ls_number_parameters 278
_refine_ls_number_reflns 18077
_refine_ls_R_factor_all 0.0599
_refine_ls_R_factor_gt 0.0471
_refine_ls_shift/su_max 0.0100
_refine_ls_shift/su_mean 0.0012
_refine_ls_structure_factor_coef Fsqd
_refine_ls_weighting_details w=1/(\s^2^(I)+0.001936I^2^)
_refine_ls_weighting_scheme sigma
_refine_ls_wR_factor_gt 0.1444
_refine_ls_wR_factor_ref 0.1604
_reflns_number_gt 15849
_reflns_number_total 18077
_reflns_threshold_expression I>2\s(I)
_cod_data_source_file ic0621502si20061113_080841.cif
_cod_data_source_block (I)
_cod_depositor_comments
;
The following automatic conversions were performed:
'_exptl_absorpt_correction_type' value 'Gaussian' changed to 'gaussian'
according to '/home/saulius/struct/CIF-dictionaries/cif_core.dic'
dictionary named 'cif_core.dic' version 2.4.1 from 2010-06-29.

Automatic conversion script
Id: cif_fix_enum 1527 2010-12-29 10:47:43Z saulius 
;
_cod_original_cell_volume 4006.7(9)
_cod_original_sg_symbol_H-M 'C c'
_cod_database_code 4307660

loop_
_symmetry_equiv_pos_site_id
_symmetry_equiv_pos_as_xyz
1 x,y,z
2 x,-y,1/2+z
3 1/2+x,1/2+y,z
4 1/2+x,1/2-y,1/2+z

loop_
_atom_site_label
_atom_site_type_symbol
_atom_site_fract_x
_atom_site_fract_y
_atom_site_fract_z
_atom_site_adp_type
_atom_site_U_iso_or_equiv
_atom_site_symmetry_multiplicity
_atom_site_occupancy
_atom_site_calc_flag
_atom_site_refinement_flags
_atom_site_disorder_assembly
_atom_site_disorder_group
Mo1 Mo 0.295639 0.669443(17) 0.406844 Uani 0.00901(6) 4 1 d . . .
Mo2 Mo 0.09345(7) 0.70436(4) 0.41697(6) Uani 0.01101(17) 4 1 d . . .
Mo3 Mo 0.18456(7) 0.80791(5) 0.27424(7) Uani 0.00990(17) 4 1 d . . .
Mo4 Mo 0.37540(7) 0.81125(5) 0.26469(7) Uani 0.01119(17) 4 1 d . . .
Mo5 Mo 0.49710(7) 0.70413(4) 0.39592(6) Uani 0.01136(18) 4 1 d . . .
Mo6 Mo 0.21553(7) 0.81086(5) 0.54855(7) Uani 0.01101(17) 4 1 d . . .
Mo7 Mo 0.40577(7) 0.80781(5) 0.53882(7) Uani 0.01062(17) 4 1 d . . .
O1 O 0.3735(3) 0.5956(4) 0.4021(4) Uiso 0.0204(14) 4 1 d . . .
O2 O 0.3886(3) 0.7761(3) 0.3977(3) Uiso 0.0097(9) 4 1 d . . .
O3 O 0.2823(4) 0.7119(4) 0.2916(4) Uiso 0.0140(11) 4 1 d . . .
O4 O 0.3055(3) 0.7081(3) 0.5228(4) Uiso 0.0109(10) 4 1 d . . .
O5 O 0.2138(3) 0.5997(3) 0.4118(3) Uiso 0.0096(9) 4 1 d . . .
O6 O 0.1990(3) 0.7758(3) 0.4113(3) Uiso 0.0078(9) 4 1 d . . .
O7 O 0.0535(3) 0.5982(3) 0.4223(3) Uiso 0.0126(8) 4 1 d . . .
O8 O 0.0146(3) 0.7739(3) 0.4155(3) Uiso 0.0112(8) 4 1 d . . .
O9 O 0.1319(4) 0.7172(4) 0.5362(4) Uiso 0.0149(12) 4 1 d . . .
O10 O 0.1160(3) 0.7039(3) 0.2980(3) Uiso 0.0128(11) 4 1 d . . .
O11 O 0.1201(4) 0.8891(4) 0.2919(3) Uiso 0.0192(12) 4 1 d . . .
O12 O 0.1782(3) 0.8008(3) 0.1627(3) Uiso 0.0153(9) 4 1 d . . .
O13 O 0.2819(3) 0.8747(3) 0.2859(3) Uiso 0.0112(10) 4 1 d . . .
O14 O 0.4358(4) 0.9005(4) 0.2714(4) Uiso 0.0229(14) 4 1 d . . .
O15 O 0.3646(3) 0.7984(3) 0.1549(3) Uiso 0.0190(9) 4 1 d . . .
O16 O 0.4574(4) 0.7164(4) 0.2750(4) Uiso 0.0143(11) 4 1 d . . .
O17 O 0.5433(3) 0.6076(3) 0.3944(3) Uiso 0.0208(11) 4 1 d . . .
O18 O 0.5707(3) 0.7817(4) 0.3947(4) Uiso 0.0189(11) 4 1 d . . .
O19 O 0.4746(3) 0.7093(3) 0.5181(3) Uiso 0.0115(10) 4 1 d . . .
O20 O 0.4663(3) 0.8955(3) 0.5187(3) Uiso 0.0148(10) 4 1 d . . .
O21 O 0.4117(3) 0.7864(3) 0.6495(3) Uiso 0.0176(10) 4 1 d . . .
O22 O 0.3108(3) 0.8760(3) 0.5227(3) Uiso 0.0129(10) 4 1 d . . .
O23 O 0.2298(3) 0.7817(3) 0.6592(3) Uiso 0.0180(9) 4 1 d . . .
O24 O 0.1565(4) 0.9034(4) 0.5401(4) Uiso 0.0213(13) 4 1 d . . .
O1w O 0.3169(3) 0.4308(3) 0.3408(3) Uani 0.0341(15) 4 1 d . . .
O2w O 0.4356(3) 0.3416(4) 0.2673(4) Uani 0.0251(15) 4 1 d . . .
O3w O 0.1502(4) 0.3422(5) 0.5506(4) Uani 0.038(2) 4 1 d . . .
O4w O 0.2929(3) 0.3460(3) 0.4925(3) Uani 0.0252(12) 4 1 d . . .
N1a N 0.4701(3) 0.4723(3) 0.0559(3) Uani 0.0172(8) 4 1 d . . .
N2a N 0.4721(5) 0.5941(4) 0.1634(4) Uani 0.0130(6) 4 1 d . . .
C1a C 0.5374(4) 0.4592(4) 0.1210(4) Uani 0.0206(10) 4 1 d . . .
C2a C 0.5425(4) 0.5361(5) 0.1830(4) Uani 0.0188(8) 4 1 d . . .
C3a C 0.4772(4) 0.5570(4) 0.0084(4) Uani 0.0227(10) 4 1 d . . .
C4a C 0.4765(5) 0.6320(4) 0.0756(5) Uani 0.0190(9) 4 1 d . . .
C5a C 0.3949(4) 0.4713(5) 0.1033(5) Uani 0.0257(11) 4 1 d . . .
C6a C 0.3985(5) 0.5434(5) 0.1704(5) Uani 0.0217(10) 4 1 d . . .
H1a H 0.4707 0.4278 0.0147 Uiso 0.0207 4 1 d . . .
H2a H 0.4713 0.6399 0.2031 Uiso 0.0156 4 1 d . . .
H3a H 0.5858 0.4547 0.0909 Uiso 0.0247 4 1 d . . .
H4a H 0.5294 0.4059 0.1536 Uiso 0.0247 4 1 d . . .
H5a H 0.5419 0.5152 0.2425 Uiso 0.0225 4 1 d . . .
H6a H 0.5901 0.5688 0.1743 Uiso 0.0225 4 1 d . . .
H7a H 0.4330 0.5635 -0.0335 Uiso 0.0272 4 1 d . . .
H8a H 0.5263 0.5580 -0.0207 Uiso 0.0272 4 1 d . . .
H9a H 0.5243 0.6659 0.0730 Uiso 0.0228 4 1 d . . .
H10a H 0.4311 0.6689 0.0629 Uiso 0.0228 4 1 d . . .
H11a H 0.3507 0.4813 0.0621 Uiso 0.0309 4 1 d . . .
H12a H 0.3895 0.4154 0.1322 Uiso 0.0309 4 1 d . . .
H13a H 0.3537 0.5819 0.1605 Uiso 0.026 4 1 d . . .
H14a H 0.3973 0.5182 0.2282 Uiso 0.026 4 1 d . . .
N1b N 0.1211(3) 0.5280(3) 0.2530(3) Uani 0.0172(7) 4 1 d . . .
N2b N 0.1215(4) 0.4038(4) 0.1484(4) Uani 0.0130(6) 4 1 d . . .
C1b C 0.0517(4) 0.5361(4) 0.1898(4) Uani 0.0206(9) 4 1 d . . .
C2b C 0.0545(4) 0.4644(4) 0.1222(5) Uani 0.0188(8) 4 1 d . . .
C3b C 0.1963(4) 0.5295(4) 0.2074(4) Uani 0.0227(10) 4 1 d . . .
C4b C 0.1966(4) 0.4510(5) 0.1442(5) Uani 0.0190(10) 4 1 d . . .
C5b C 0.1145(4) 0.4430(4) 0.3021(4) Uani 0.0257(11) 4 1 d . . .
C6b C 0.1118(4) 0.3689(5) 0.2373(5) Uani 0.0217(11) 4 1 d . . .
H1b H 0.1217 0.5756 0.2907 Uiso 0.0207 4 1 d . . .
H2b H 0.1227 0.3565 0.1105 Uiso 0.0156 4 1 d . . .
H3b H 0.0529 0.5926 0.1613 Uiso 0.0247 4 1 d . . .
H4b H 0.0039 0.5308 0.2207 Uiso 0.0247 4 1 d . . .
H5b H 0.0056 0.4320 0.1202 Uiso 0.0225 4 1 d . . .
H6b H 0.0634 0.4899 0.0658 Uiso 0.0225 4 1 d . . .
H7b H 0.2402 0.5245 0.2499 Uiso 0.0272 4 1 d . . .
H8b H 0.1997 0.5835 0.1746 Uiso 0.0272 4 1 d . . .
H9b H 0.2023 0.4719 0.0853 Uiso 0.0228 4 1 d . . .
H10b H 0.2396 0.4121 0.1614 Uiso 0.0228 4 1 d . . .
H11b H 0.1598 0.4361 0.3424 Uiso 0.0309 4 1 d . . .
H12b H 0.0666 0.4432 0.3334 Uiso 0.0309 4 1 d . . .
H13b H 0.1537 0.3279 0.2523 Uiso 0.026 4 1 d . . .
H14b H 0.0617 0.3391 0.2388 Uiso 0.026 4 1 d . . .
N1c N 0.2983(3) 0.18009(18) 0.4360(2) Uani 0.0172(7) 4 1 d . . .
N2c N 0.2933(4) 0.0315(4) 0.3699(4) Uani 0.0130(6) 4 1 d . . .
C1c C 0.2817(4) 0.1884(4) 0.3398(4) Uani 0.0206(9) 4 1 d . . .
C2c C 0.2840(4) 0.0988(4) 0.2982(4) Uani 0.0188(8) 4 1 d . . .
C3c C 0.3750(4) 0.1353(4) 0.4564(4) Uani 0.0227(10) 4 1 d . . .
C4c C 0.3704(4) 0.0425(4) 0.4168(5) Uani 0.0190(10) 4 1 d . . .
C5c C 0.2327(4) 0.1284(4) 0.4736(4) Uani 0.0257(11) 4 1 d . . .
C6c C 0.2287(5) 0.0399(4) 0.4304(5) Uani 0.0217(11) 4 1 d . . .
H1c H 0.3019 0.23580 0.4601 Uiso 0.0207 4 1 d . . .
H2c H 0.2912 -0.02465 0.3468 Uiso 0.0156 4 1 d . . .
H3c H 0.3209 0.22559 0.3154 Uiso 0.0247 4 1 d . . .
H4c H 0.2301 0.21388 0.3285 Uiso 0.0247 4 1 d . . .
H5c H 0.2353 0.08842 0.2643 Uiso 0.0225 4 1 d . . .
H6c H 0.3284 0.09543 0.2615 Uiso 0.0225 4 1 d . . .
H7c H 0.3843 0.13113 0.5191 Uiso 0.0272 4 1 d . . .
H8c H 0.4167 0.16778 0.4307 Uiso 0.0272 4 1 d . . .
H9c H 0.4117 0.03537 0.3763 Uiso 0.0228 4 1 d . . .
H10c H 0.3762 -0.00048 0.4630 Uiso 0.0228 4 1 d . . .
H11c H 0.2434 0.12119 0.5359 Uiso 0.0309 4 1 d . . .
H12c H 0.1834 0.15885 0.4622 Uiso 0.0309 4 1 d . . .
H13c H 0.2339 -0.00537 0.4745 Uiso 0.026 4 1 d . . .
H14c H 0.1787 0.03354 0.3980 Uiso 0.026 4 1 d . . .

loop_
_atom_site_aniso_label
_atom_site_aniso_type_symbol
_atom_site_aniso_U_11
_atom_site_aniso_U_22
_atom_site_aniso_U_33
_atom_site_aniso_U_12
_atom_site_aniso_U_13
_atom_site_aniso_U_23
Mo1 Mo 0.01152(12) 0.00602(10) 0.00933(11) 0.0009(3) -0.00105(8) -0.0002(3)
Mo2 Mo 0.0121(3) 0.0099(3) 0.0110(3) -0.0029(2) 0.0000(2) -0.0006(2)
Mo3 Mo 0.0097(3) 0.0107(3) 0.0092(3) -0.0009(2) -0.0005(2) 0.0020(2)
Mo4 Mo 0.0120(3) 0.0128(3) 0.0091(3) 0.0018(3) 0.0031(2) 0.0026(2)
Mo5 Mo 0.0126(3) 0.0111(3) 0.0104(3) 0.0022(2) 0.0005(3) -0.0008(2)
Mo6 Mo 0.0103(3) 0.0148(3) 0.0081(3) -0.0026(3) 0.0024(2) -0.0024(2)
Mo7 Mo 0.0109(3) 0.0107(3) 0.0100(3) -0.0007(2) -0.0018(2) -0.0027(2)
O1w O 0.040(3) 0.036(3) 0.025(2) 0.016(2) -0.007(2) 0.0048(18)
O2w O 0.022(2) 0.021(2) 0.030(3) 0.0128(19) -0.023(2) -0.010(2)
O3w O 0.052(5) 0.036(4) 0.028(3) 0.011(3) 0.011(3) -0.002(3)
O4w O 0.023(2) 0.0176(16) 0.034(2) 0.0055(14) -0.0022(17) 0.0052(15)
N1a N 0.0185(14) 0.0139(12) 0.0191(14) -0.0021(8) -0.0008(8) -0.0057(9)
N2a N 0.0142(12) 0.0122(11) 0.0130(11) 0.0017(7) 0.0023(7) -0.0021(7)
C1a C 0.0206(17) 0.0119(13) 0.0286(19) 0.0032(9) -0.0051(11) -0.0070(11)
C2a C 0.0175(14) 0.0180(14) 0.0200(15) 0.0057(10) -0.0061(9) -0.0043(10)
C3a C 0.0292(18) 0.0279(18) 0.0106(13) -0.0036(15) -0.0018(12) -0.0038(12)
C4a C 0.0295(19) 0.0138(14) 0.0146(15) 0.0013(14) 0.0081(12) 0.0046(12)
C5a C 0.0175(16) 0.0245(18) 0.036(2) -0.0063(13) 0.0064(14) -0.0089(16)
C6a C 0.0200(17) 0.0184(16) 0.0267(19) 0.0011(13) 0.0025(13) -0.0079(15)
N1b N 0.0221(12) 0.0173(13) 0.0124(12) 0.0016(9) 0.0009(8) -0.0046(9)
N2b N 0.0146(10) 0.0098(11) 0.0147(11) 0.0008(8) 0.0012(7) -0.0015(8)
C1b C 0.0232(15) 0.0223(17) 0.0161(14) 0.0102(12) -0.0004(10) -0.0070(11)
C2b C 0.0173(14) 0.0193(14) 0.0189(13) 0.0062(10) -0.0056(9) -0.0045(10)
C3b C 0.0229(16) 0.0229(18) 0.0217(19) -0.0092(12) -0.0034(12) -0.0065(13)
C4b C 0.0144(16) 0.0161(18) 0.0276(18) -0.0043(12) 0.0097(11) -0.0022(12)
C5b C 0.042(2) 0.021(2) 0.0149(18) 0.0035(14) 0.0040(13) 0.0027(13)
C6b C 0.0298(19) 0.016(2) 0.0188(17) 0.0049(13) 0.0014(12) -0.0031(13)
N1c N 0.0219(13) 0.0131(12) 0.0170(12) 0.0017(9) 0.0036(9) -0.0043(9)
N2c N 0.0144(11) 0.0095(11) 0.0151(10) -0.0011(8) 0.0006(8) -0.0001(7)
C1c C 0.0331(16) 0.0113(14) 0.0176(16) 0.0068(11) 0.0035(12) -0.0002(11)
C2c C 0.0300(14) 0.0141(14) 0.0120(13) 0.0016(10) -0.0012(10) 0.0012(10)
C3c C 0.0229(18) 0.0249(18) 0.0196(16) -0.0044(12) -0.0042(12) -0.0096(13)
C4c C 0.0097(17) 0.0163(16) 0.0304(17) 0.0007(11) -0.0047(12) -0.0002(13)
C5c C 0.029(2) 0.021(2) 0.0284(18) -0.0016(14) 0.0157(14) -0.0026(14)
C6c C 0.029(2) 0.0132(18) 0.0235(17) -0.0005(13) 0.0063(13) -0.0012(13)

loop_
_atom_type_symbol
_atom_type_scat_dispersion_real
_atom_type_scat_dispersion_imag
_atom_type_scat_source
Mo -1.683 0.686 'International Tables Vol C Tables  4.2.6.8 and 6.1.1.1'
O 0.011 0.006 'International Tables Vol C Tables  4.2.6.8 and 6.1.1.1'
C 0.003 0.002 'International Tables Vol C Tables  4.2.6.8 and 6.1.1.1'
N 0.006 0.003 'International Tables Vol C Tables  4.2.6.8 and 6.1.1.1'
H 0.000 0.000 'International Tables Vol C Tables  4.2.6.8 and 6.1.1.1'

loop_
_geom_angle_atom_site_label_1
_geom_angle_atom_site_label_2
_geom_angle_atom_site_label_3
_geom_angle_site_symmetry_1
_geom_angle_site_symmetry_2
_geom_angle_site_symmetry_3
_geom_angle
_geom_angle_publ_flag
O1 Mo1 O2 . . . 85.8(2) yes
O1 Mo1 O3 . . . 103.6(3) yes
O1 Mo1 O4 . . . 102.4(3) yes
O1 Mo1 O5 . . . 102.5(3) yes
O1 Mo1 O6 . . . 175.7(2) yes
O2 Mo1 O3 . . . 75.3(2) yes
O2 Mo1 O4 . . . 78.8(2) yes
O2 Mo1 O5 . . . 171.6(2) yes
O2 Mo1 O6 . . . 89.86(19) yes
O3 Mo1 O4 . . . 141.4(2) yes
O3 Mo1 O5 . . . 101.1(2) yes
O3 Mo1 O6 . . . 74.7(2) yes
O4 Mo1 O5 . . . 100.4(2) yes
O4 Mo1 O6 . . . 77.2(2) yes
O5 Mo1 O6 . . . 81.8(2) yes
O5 Mo2 O6 . . . 69.05(17) yes
O5 Mo2 O7 . . . 75.10(19) yes
O5 Mo2 O8 . . . 177.44(19) yes
O5 Mo2 O9 . . . 82.1(2) yes
O5 Mo2 O10 . . . 76.51(19) yes
O6 Mo2 O7 . . . 144.1(2) yes
O6 Mo2 O8 . . . 110.4(2) yes
O6 Mo2 O9 . . . 74.8(2) yes
O6 Mo2 O10 . . . 75.1(2) yes
O7 Mo2 O8 . . . 105.5(2) yes
O7 Mo2 O9 . . . 99.3(2) yes
O7 Mo2 O10 . . . 98.1(2) yes
O8 Mo2 O9 . . . 100.2(2) yes
O8 Mo2 O10 . . . 100.9(2) yes
O9 Mo2 O10 . . . 147.8(3) yes
O3 Mo3 O6 . . . 71.9(2) yes
O3 Mo3 O10 . . . 84.1(2) yes
O3 Mo3 O11 . . . 162.7(2) yes
O3 Mo3 O12 . . . 94.8(2) yes
O3 Mo3 O13 . . . 72.9(2) yes
O6 Mo3 O10 . . . 71.4(2) yes
O6 Mo3 O11 . . . 93.0(2) yes
O6 Mo3 O12 . . . 163.0(2) yes
O6 Mo3 O13 . . . 88.8(2) yes
O10 Mo3 O11 . . . 99.3(3) yes
O10 Mo3 O12 . . . 97.2(2) yes
O10 Mo3 O13 . . . 153.5(2) yes
O11 Mo3 O12 . . . 101.5(2) yes
O11 Mo3 O13 . . . 99.2(3) yes
O12 Mo3 O13 . . . 97.6(2) yes
O2 Mo4 O3 . . . 71.9(2) yes
O2 Mo4 O13 . . . 90.6(2) yes
O2 Mo4 O14 . . . 96.5(3) yes
O2 Mo4 O15 . . . 158.6(2) yes
O2 Mo4 O16 . . . 72.8(2) yes
O3 Mo4 O13 . . . 73.1(2) yes
O3 Mo4 O14 . . . 162.9(3) yes
O3 Mo4 O15 . . . 93.7(2) yes
O3 Mo4 O16 . . . 89.6(2) yes
O13 Mo4 O14 . . . 95.1(3) yes
O13 Mo4 O15 . . . 100.4(2) yes
O13 Mo4 O16 . . . 159.2(2) yes
O14 Mo4 O15 . . . 100.7(3) yes
O14 Mo4 O16 . . . 99.0(3) yes
O15 Mo4 O16 . . . 91.8(2) yes
O1 Mo5 O2 . . . 68.9(2) yes
O1 Mo5 O16 . . . 82.0(2) yes
O1 Mo5 O17 . . . 80.0(2) yes
O1 Mo5 O18 . . . 174.6(2) yes
O1 Mo5 O19 . . . 78.2(2) yes
O2 Mo5 O16 . . . 73.0(2) yes
O2 Mo5 O17 . . . 148.9(2) yes
O2 Mo5 O18 . . . 106.0(2) yes
O2 Mo5 O19 . . . 75.7(2) yes
O16 Mo5 O17 . . . 102.2(2) yes
O16 Mo5 O18 . . . 98.0(3) yes
O16 Mo5 O19 . . . 147.3(3) yes
O17 Mo5 O18 . . . 105.2(3) yes
O17 Mo5 O19 . . . 99.6(2) yes
O18 Mo5 O19 . . . 99.5(2) yes
O4 Mo6 O6 . . . 73.2(2) yes
O4 Mo6 O9 . . . 88.4(2) yes
O4 Mo6 O22 . . . 74.8(2) yes
O4 Mo6 O23 . . . 86.1(2) yes
O4 Mo6 O24 . . . 162.8(3) yes
O6 Mo6 O9 . . . 71.4(2) yes
O6 Mo6 O22 . . . 89.7(2) yes
O6 Mo6 O23 . . . 151.1(2) yes
O6 Mo6 O24 . . . 94.8(2) yes
O9 Mo6 O22 . . . 157.9(2) yes
O9 Mo6 O23 . . . 88.4(2) yes
O9 Mo6 O24 . . . 99.6(3) yes
O22 Mo6 O23 . . . 104.5(2) yes
O22 Mo6 O24 . . . 93.1(3) yes
O23 Mo6 O24 . . . 109.2(3) yes
O2 Mo7 O4 . . . 72.1(2) yes
O2 Mo7 O19 . . . 73.8(2) yes
O2 Mo7 O20 . . . 92.5(2) yes
O2 Mo7 O21 . . . 156.1(2) yes
O2 Mo7 O22 . . . 85.8(2) yes
O4 Mo7 O19 . . . 85.5(2) yes
O4 Mo7 O20 . . . 160.8(2) yes
O4 Mo7 O21 . . . 89.0(2) yes
O4 Mo7 O22 . . . 74.3(2) yes
O19 Mo7 O20 . . . 101.5(2) yes
O19 Mo7 O21 . . . 90.6(2) yes
O19 Mo7 O22 . . . 155.0(2) yes
O20 Mo7 O21 . . . 108.6(2) yes
O20 Mo7 O22 . . . 93.6(2) yes
O21 Mo7 O22 . . . 103.4(2) yes

loop_
_geom_bond_atom_site_label_1
_geom_bond_atom_site_label_2
_geom_bond_site_symmetry_1
_geom_bond_site_symmetry_2
_geom_bond_distance
_geom_bond_publ_flag
Mo1 O1 . . 1.749(6) yes
Mo1 O2 . . 2.285(6) yes
Mo1 O3 . . 1.889(6) yes
Mo1 O4 . . 1.877(5) yes
Mo1 O5 . . 1.763(5) yes
Mo1 O6 . . 2.321(5) yes
Mo2 O5 . . 2.609(5) yes
Mo2 O6 . . 2.112(6) yes
Mo2 O7 . . 1.766(5) yes
Mo2 O8 . . 1.714(5) yes
Mo2 O9 . . 1.922(6) yes
Mo2 O10 . . 1.888(5) yes
Mo3 O3 . . 2.228(6) yes
Mo3 O6 . . 2.164(5) yes
Mo3 O10 . . 2.020(5) yes
Mo3 O11 . . 1.690(6) yes
Mo3 O12 . . 1.715(5) yes
Mo3 O13 . . 1.951(5) yes
Mo4 O2 . . 2.114(5) yes
Mo4 O3 . . 2.253(6) yes
Mo4 O13 . . 1.910(5) yes
Mo4 O14 . . 1.710(7) yes
Mo4 O15 . . 1.699(5) yes
Mo4 O16 . . 2.016(6) yes
Mo5 O1 . . 2.689(6) yes
Mo5 O2 . . 2.156(6) yes
Mo5 O16 . . 1.953(6) yes
Mo5 O17 . . 1.675(5) yes
Mo5 O18 . . 1.729(6) yes
Mo5 O19 . . 1.938(5) yes
Mo6 O4 . . 2.247(6) yes
Mo6 O6 . . 2.180(5) yes
Mo6 O9 . . 2.024(6) yes
Mo6 O22 . . 1.966(6) yes
Mo6 O23 . . 1.762(5) yes
Mo6 O24 . . 1.738(6) yes
Mo7 O2 . . 2.226(5) yes
Mo7 O4 . . 2.296(6) yes
Mo7 O19 . . 1.949(5) yes
Mo7 O20 . . 1.731(5) yes
Mo7 O21 . . 1.729(5) yes
Mo7 O22 . . 1.931(6) yes
N1a O4b . 2_564 2.778(9) yes
N1a O5a . 2_564 3.021(9) yes
N1a O7a . 2_564 3.093(9) yes
N2a O6a . . 2.593(8) yes
N1b O4a . . 2.849(9) yes
N1b O5b . . 3.050(8) yes
N1b O7b . . 3.114(9) yes
N2b O6b . 2_564 2.501(8) yes
N1c Ow3 . . 2.662(5) yes
N2c O8a . 1_545 2.703(6) yes
